data_7125709
loop_
_publ_author_name
'Maria, Leonor'
'Bandeira, Nuno A. G.'
'Mar\,calo, Joaquim'
'Santos, Isabel C.'
'Gibson, John K.'

_publ_section_title
;
 CO<sub>2</sub> conversion to phenyl isocyanates by uranium(vi) bis(imido)
 complexes.
;
_journal_issue 3
_journal_name_full 'Chemical communications (Cambridge, England)'
_journal_page_first 431
_journal_page_last 434
_journal_paper_doi 10.1039/c9cc07411b
_journal_volume 56
_journal_year 2020
_chemical_formula_moiety 'C48 H75 N5 O3 U'
_chemical_formula_sum 'C48 H75 N5 O3 U'
_chemical_formula_weight 1008.16
_chemical_properties_physical Air-sensitive
_space_group_crystal_system monoclinic
_space_group_IT_number 14
_space_group_name_Hall '-P 2yn'
_space_group_name_H-M_alt 'P 1 21/n 1'
_atom_sites_solution_hydrogens geom
_audit_creation_method SHELXL-2014/7
_audit_update_record
;
2019-09-19 deposited with the CCDC.	2019-12-05 downloaded from the CCDC.
;
_cell_angle_alpha 90
_cell_angle_beta 103.1120(10)
_cell_angle_gamma 90
_cell_formula_units_Z 4
_cell_length_a 15.5464(6)
_cell_length_b 13.2994(5)
_cell_length_c 23.2853(8)
_cell_measurement_reflns_used 9507
_cell_measurement_temperature 150(2)
_cell_measurement_theta_max 26.36
_cell_measurement_theta_min 2.72
_cell_volume 4688.9(3)
_computing_cell_refinement 'Bruker SAINT'
_computing_data_collection 'Bruker APEX2'
_computing_data_reduction 'Bruker SAINT'
_computing_molecular_graphics 'Mercury Macrae et al,2008)'
_computing_publication_material 'WinGX (Farrugia, 2012)'
_computing_structure_refinement 'SHELXL-2014 (Sheldrick 2014)'
_computing_structure_solution 'SHELXS-97 (Sheldrick 2008)'
_diffrn_ambient_temperature 150(2)
_diffrn_measured_fraction_theta_full 0.997
_diffrn_measured_fraction_theta_max 0.997
_diffrn_measurement_device_type 'Bruker APEX-II CCD'
_diffrn_measurement_method '\f and \w scans'
_diffrn_radiation_source 'fine-focus sealed tube'
_diffrn_radiation_type MoK\a
_diffrn_radiation_wavelength 0.71073
_diffrn_reflns_av_R_equivalents 0.0658
_diffrn_reflns_av_unetI/netI 0.0580
_diffrn_reflns_Laue_measured_fraction_full 0.997
_diffrn_reflns_Laue_measured_fraction_max 0.997
_diffrn_reflns_limit_h_max 18
_diffrn_reflns_limit_h_min -18
_diffrn_reflns_limit_k_max 16
_diffrn_reflns_limit_k_min -16
_diffrn_reflns_limit_l_max 28
_diffrn_reflns_limit_l_min -28
_diffrn_reflns_number 37084
_diffrn_reflns_point_group_measured_fraction_full 0.997
_diffrn_reflns_point_group_measured_fraction_max 0.997
_diffrn_reflns_theta_full 25.242
_diffrn_reflns_theta_max 25.680
_diffrn_reflns_theta_min 3.126
_exptl_absorpt_coefficient_mu 3.506
_exptl_absorpt_correction_T_max 0.8172
_exptl_absorpt_correction_T_min 0.6396
_exptl_absorpt_correction_type multi-scan
_exptl_absorpt_process_details SADABS
_exptl_crystal_colour orange
_exptl_crystal_density_diffrn 1.428
_exptl_crystal_description prism
_exptl_crystal_F_000 2056
_exptl_crystal_size_max 0.140
_exptl_crystal_size_mid 0.080
_exptl_crystal_size_min 0.060
_refine_diff_density_max 1.088
_refine_diff_density_min -0.816
_refine_diff_density_rms 0.106
_refine_ls_extinction_method none
_refine_ls_goodness_of_fit_ref 1.005
_refine_ls_hydrogen_treatment constr
_refine_ls_matrix_type full
_refine_ls_number_parameters 527
_refine_ls_number_reflns 8873
_refine_ls_number_restraints 6
_refine_ls_restrained_S_all 1.004
_refine_ls_R_factor_all 0.0532
_refine_ls_R_factor_gt 0.0338
_refine_ls_shift/su_max 0.008
_refine_ls_shift/su_mean 0.000
_refine_ls_structure_factor_coef Fsqd
_refine_ls_weighting_details 'w=1/[\s^2^(Fo^2^)+(0.0324P)^2^] where P=(Fo^2^+2Fc^2^)/3'
_refine_ls_weighting_scheme calc
_refine_ls_wR_factor_gt 0.0698
_refine_ls_wR_factor_ref 0.0739
_reflns_Friedel_coverage 0.000
_reflns_number_gt 6940
_reflns_number_total 8873
_reflns_threshold_expression 'I > 2\s(I)'
_cod_data_source_file c9cc07411b2.cif
_cod_data_source_block comp_4
_cod_original_sg_symbol_H-M 'P 21/n'
_cod_database_code 7125709
_shelx_shelxl_version_number 2014/7
_shelx_space_group_comment
;
The symmetry employed for this shelxl refinement is uniquely defined
by the following loop, which should always be used as a source of
symmetry information in preference to the above space-group names.
They are only intended as comments.
;
_shelx_estimated_absorpt_t_min 0.640
_shelx_estimated_absorpt_t_max 0.817

loop_
_space_group_symop_operation_xyz
'x, y, z'
'-x+1/2, y+1/2, -z+1/2'
'-x, -y, -z'
'x-1/2, -y-1/2, z-1/2'

loop_
_atom_site_label
_atom_site_type_symbol
_atom_site_fract_x
_atom_site_fract_y
_atom_site_fract_z
_atom_site_U_iso_or_equiv
_atom_site_adp_type
_atom_site_occupancy
_atom_site_site_symmetry_order
_atom_site_calc_flag
_atom_site_refinement_flags_posn
_atom_site_refinement_flags_adp
U1 U 0.70353(2) 0.36432(2) 0.89855(2) 0.01799(6) Uani 1 1 d . .
O1 O 0.82105(18) 0.3887(2) 0.86499(12) 0.0212(7) Uani 1 1 d . .
O2 O 0.63474(18) 0.5089(2) 0.89374(12) 0.0220(7) Uani 1 1 d . .
O3 O 0.76266(19) 0.3974(2) 0.97120(12) 0.0242(7) Uani 1 1 d . .
N1 N 0.5465(2) 0.3083(3) 0.92769(15) 0.0235(8) Uani 1 1 d . .
N2 N 0.5489(2) 0.0845(3) 0.88266(15) 0.0279(9) Uani 1 1 d . .
N3 N 0.7970(2) 0.1869(3) 0.92531(14) 0.0205(8) Uani 1 1 d . .
N4 N 0.7249(2) 0.1461(3) 1.03844(15) 0.0247(8) Uani 1 1 d . .
N5 N 0.6427(2) 0.3378(2) 0.82067(14) 0.0191(8) Uani 1 1 d . .
C1 C 0.4772(3) 0.2574(4) 0.88043(19) 0.0273(11) Uani 1 1 d . .
H1A H 0.4505 0.3090 0.8511 0.033 Uiso 1 1 calc R U
H1B H 0.4299 0.2325 0.8990 0.033 Uiso 1 1 calc R U
C2 C 0.5073(3) 0.1705(4) 0.84759(19) 0.0291(11) Uani 1 1 d . .
H2A H 0.4553 0.1454 0.8183 0.035 Uiso 1 1 calc R U
H2B H 0.5496 0.1972 0.8254 0.035 Uiso 1 1 calc R U
C3 C 0.4844(3) 0.0217(4) 0.9013(2) 0.0428(14) Uani 1 1 d . .
H3C H 0.4457 -0.0092 0.8667 0.064 Uiso 1 1 calc R U
H3B H 0.4490 0.0627 0.9222 0.064 Uiso 1 1 calc R U
H3A H 0.5148 -0.0311 0.9276 0.064 Uiso 1 1 calc R U
C4 C 0.6030(3) 0.0266(4) 0.85134(19) 0.0298(11) Uani 1 1 d . .
H4A H 0.5695 0.0144 0.8104 0.036 Uiso 1 1 calc R U
H4B H 0.6169 -0.0395 0.8708 0.036 Uiso 1 1 calc R U
C5 C 0.6885(3) 0.0813(3) 0.85016(17) 0.0247(10) Uani 1 1 d . .
H5B H 0.6752 0.1481 0.8315 0.030 Uiso 1 1 calc R U
H5A H 0.7227 0.0424 0.8268 0.030 Uiso 1 1 calc R U
C6 C 0.7423(3) 0.0937(3) 0.91320(18) 0.0246(10) Uani 1 1 d . .
H6B H 0.7011 0.0927 0.9400 0.029 Uiso 1 1 calc R U
H6A H 0.7819 0.0349 0.9231 0.029 Uiso 1 1 calc R U
C7 C 0.8507(3) 0.1785(3) 0.98746(17) 0.0237(10) Uani 1 1 d . .
H7B H 0.9019 0.2242 0.9914 0.028 Uiso 1 1 calc R U
H7A H 0.8743 0.1091 0.9930 0.028 Uiso 1 1 calc R U
C8 C 0.8063(3) 0.2010(3) 1.03782(17) 0.0254(10) Uani 1 1 d . .
H8B H 0.8493 0.1870 1.0753 0.030 Uiso 1 1 calc R U
H8A H 0.7929 0.2738 1.0371 0.030 Uiso 1 1 calc R U
C9 C 0.7451(3) 0.0438(4) 1.0591(2) 0.0368(12) Uani 1 1 d . .
H9B H 0.7755 0.0449 1.1008 0.055 Uiso 1 1 calc R U
H9A H 0.7832 0.0121 1.0361 0.055 Uiso 1 1 calc R U
H9C H 0.6901 0.0054 1.0543 0.055 Uiso 1 1 calc R U
C10 C 0.6703(3) 0.1989(4) 1.07203(19) 0.0319(12) Uani 1 1 d . .
H10B H 0.7083 0.2249 1.1090 0.038 Uiso 1 1 calc R U
H10A H 0.6277 0.1511 1.0827 0.038 Uiso 1 1 calc R U
C11 C 0.6200(3) 0.2859(4) 1.03742(18) 0.0272(11) Uani 1 1 d . .
H11B H 0.6621 0.3339 1.0263 0.033 Uiso 1 1 calc R U
H11A H 0.5858 0.3218 1.0621 0.033 Uiso 1 1 calc R U
C12 C 0.5575(3) 0.2453(4) 0.98191(18) 0.0280(11) Uani 1 1 d . .
H12B H 0.5790 0.1782 0.9732 0.034 Uiso 1 1 calc R U
H12A H 0.4986 0.2358 0.9906 0.034 Uiso 1 1 calc R U
C13 C 0.8593(3) 0.1858(3) 0.88472(18) 0.0224(10) Uani 1 1 d . .
H13A H 0.8881 0.1191 0.8874 0.027 Uiso 1 1 calc R U
H13B H 0.8244 0.1940 0.8438 0.027 Uiso 1 1 calc R U
C14 C 0.9292(3) 0.2645(3) 0.89647(17) 0.0193(9) Uani 1 1 d . .
C15 C 1.0174(3) 0.2375(3) 0.91687(17) 0.0227(10) Uani 1 1 d . .
H15 H 1.0315 0.1684 0.9237 0.027 Uiso 1 1 calc R U
C16 C 1.0852(3) 0.3070(3) 0.92756(17) 0.0204(10) Uani 1 1 d . .
C17 C 1.1819(3) 0.2727(4) 0.94834(19) 0.0262(10) Uani 1 1 d . .
C18 C 1.1910(3) 0.1999(4) 1.00047(19) 0.0329(12) Uani 1 1 d . .
H18C H 1.2525 0.1776 1.0129 0.049 Uiso 1 1 calc R U
H18B H 1.1526 0.1415 0.9885 0.049 Uiso 1 1 calc R U
H18A H 1.1736 0.2341 1.0334 0.049 Uiso 1 1 calc R U
C19 C 1.2076(3) 0.2174(4) 0.8964(2) 0.0371(12) Uani 1 1 d . .
H19A H 1.2020 0.2635 0.8629 0.056 Uiso 1 1 calc R U
H19B H 1.1683 0.1597 0.8849 0.056 Uiso 1 1 calc R U
H19C H 1.2688 0.1939 0.9085 0.056 Uiso 1 1 calc R U
C20 C 1.2453(3) 0.3601(4) 0.9678(2) 0.0314(11) Uani 1 1 d . .
H20A H 1.2259 0.3991 0.9983 0.047 Uiso 1 1 calc R U
H20C H 1.2461 0.4034 0.9339 0.047 Uiso 1 1 calc R U
H20B H 1.3049 0.3339 0.9838 0.047 Uiso 1 1 calc R U
C21 C 1.0617(3) 0.4067(3) 0.91657(16) 0.0215(9) Uani 1 1 d . .
H21 H 1.1076 0.4554 0.9240 0.026 Uiso 1 1 calc R U
C22 C 0.9749(3) 0.4412(3) 0.89526(16) 0.0175(9) Uani 1 1 d . .
C23 C 0.9532(3) 0.5517(3) 0.88012(18) 0.0232(10) Uani 1 1 d . .
C24 C 0.8851(3) 0.5932(4) 0.91259(19) 0.0286(10) Uani 1 1 d . .
H24A H 0.9081 0.5865 0.9552 0.043 Uiso 1 1 calc R U
H24B H 0.8300 0.5552 0.9007 0.043 Uiso 1 1 calc R U
H24C H 0.8740 0.6642 0.9025 0.043 Uiso 1 1 calc R U
C25 C 0.9185(3) 0.5611(4) 0.81342(18) 0.0315(11) Uani 1 1 d . .
H25B H 0.9028 0.6312 0.8033 0.047 Uiso 1 1 calc R U
H25A H 0.8662 0.5185 0.8009 0.047 Uiso 1 1 calc R U
H25C H 0.9644 0.5395 0.7934 0.047 Uiso 1 1 calc R U
C26 C 1.0349(3) 0.6181(3) 0.8981(2) 0.0380(13) Uani 1 1 d . .
H26C H 1.0600 0.6105 0.9405 0.057 Uiso 1 1 calc R U
H26A H 1.0184 0.6885 0.8894 0.057 Uiso 1 1 calc R U
H26B H 1.0789 0.5979 0.8761 0.057 Uiso 1 1 calc R U
C27 C 0.9077(3) 0.3662(3) 0.88612(17) 0.0198(9) Uani 1 1 d . .
C28 C 0.5093(3) 0.4077(3) 0.94017(18) 0.0241(10) Uani 1 1 d . .
H28A H 0.5532 0.4416 0.9717 0.029 Uiso 1 1 calc R U
H28B H 0.4560 0.3952 0.9557 0.029 Uiso 1 1 calc R U
C29 C 0.4848(3) 0.4781(4) 0.88859(18) 0.0257(11) Uani 1 1 d . .
C30 C 0.5502(3) 0.5309(3) 0.86827(17) 0.0202(9) Uani 1 1 d . .
C31 C 0.5264(3) 0.6054(3) 0.82409(17) 0.0240(10) Uani 1 1 d . .
C32 C 0.4365(3) 0.6140(3) 0.79812(18) 0.0272(11) Uani 1 1 d . .
H32 H 0.4194 0.6621 0.7675 0.033 Uiso 1 1 calc R U
C33 C 0.3706(3) 0.5580(4) 0.81366(18) 0.0306(12) Uani 1 1 d . .
C34 C 0.3956(3) 0.4917(4) 0.86086(18) 0.0285(11) Uani 1 1 d . .
H34 H 0.3516 0.4552 0.8744 0.034 Uiso 1 1 calc R U
C35 C 0.2743(3) 0.5645(5) 0.7783(2) 0.0415(14) Uani 1 1 d . .
C36 C 0.2099(4) 0.5265(6) 0.8104(3) 0.0761(17) Uani 1 1 d . U
H36A H 0.1505 0.5482 0.7903 0.114 Uiso 1 1 calc R U
H36B H 0.2241 0.5531 0.8507 0.114 Uiso 1 1 calc R U
H36C H 0.2123 0.4529 0.8117 0.114 Uiso 1 1 calc R U
C37 C 0.2486(4) 0.6783(6) 0.7655(3) 0.084(2) Uani 1 1 d . .
H37A H 0.1899 0.6824 0.7390 0.127 Uiso 1 1 calc R U
H37B H 0.2920 0.7105 0.7468 0.127 Uiso 1 1 calc R U
H37C H 0.2480 0.7126 0.8026 0.127 Uiso 1 1 calc R U
C38 C 0.2668(4) 0.5147(5) 0.7206(2) 0.069(2) Uani 1 1 d . .
H38A H 0.2739 0.4419 0.7264 0.104 Uiso 1 1 calc R U
H38B H 0.3129 0.5402 0.7019 0.104 Uiso 1 1 calc R U
H38C H 0.2086 0.5288 0.6952 0.104 Uiso 1 1 calc R U
C39 C 0.5952(3) 0.6740(3) 0.80717(19) 0.0281(11) Uani 1 1 d . .
C40 C 0.5529(3) 0.7558(4) 0.7623(2) 0.0383(13) Uani 1 1 d . .
H40A H 0.5094 0.7939 0.7780 0.057 Uiso 1 1 calc R U
H40B H 0.5236 0.7238 0.7250 0.057 Uiso 1 1 calc R U
H40C H 0.5989 0.8015 0.7553 0.057 Uiso 1 1 calc R U
C41 C 0.6459(3) 0.7282(4) 0.8622(2) 0.0374(12) Uani 1 1 d . .
H41A H 0.6049 0.7690 0.8787 0.056 Uiso 1 1 calc R U
H41B H 0.6908 0.7718 0.8518 0.056 Uiso 1 1 calc R U
H41C H 0.6746 0.6786 0.8915 0.056 Uiso 1 1 calc R U
C42 C 0.6591(3) 0.6131(3) 0.7790(2) 0.0331(12) Uani 1 1 d . .
H42A H 0.7017 0.6587 0.7675 0.050 Uiso 1 1 calc R U
H42B H 0.6256 0.5778 0.7441 0.050 Uiso 1 1 calc R U
H42C H 0.6905 0.5639 0.8075 0.050 Uiso 1 1 calc R U
C43 C 0.6110(3) 0.3565(3) 0.76039(17) 0.0210(9) Uani 1 1 d . .
C44 C 0.5231(3) 0.3833(3) 0.73811(19) 0.0275(11) Uani 1 1 d . .
H44 H 0.4835 0.3861 0.7637 0.033 Uiso 1 1 calc R U
C45 C 0.4932(3) 0.4059(4) 0.67902(19) 0.0350(12) Uani 1 1 d . .
H45 H 0.4333 0.4252 0.6644 0.042 Uiso 1 1 calc R U
C46 C 0.5489(3) 0.4008(4) 0.6415(2) 0.0363(12) Uani 1 1 d . .
H46 H 0.5279 0.4161 0.6008 0.044 Uiso 1 1 calc R U
C47 C 0.6363(3) 0.3732(3) 0.6630(2) 0.0338(12) Uani 1 1 d . .
H47 H 0.6752 0.3694 0.6369 0.041 Uiso 1 1 calc R U
C48 C 0.6671(3) 0.3512(3) 0.72215(19) 0.0262(10) Uani 1 1 d . .
H48 H 0.7271 0.3324 0.7366 0.031 Uiso 1 1 calc R U

loop_
_atom_site_aniso_label
_atom_site_aniso_U_11
_atom_site_aniso_U_22
_atom_site_aniso_U_33
_atom_site_aniso_U_23
_atom_site_aniso_U_13
_atom_site_aniso_U_12
U1 0.01305(8) 0.01881(9) 0.02088(9) 0.00158(8) 0.00128(6) -0.00079(8)
O1 0.0141(14) 0.0223(18) 0.0264(15) 0.0029(12) 0.0030(12) 0.0010(12)
O2 0.0148(15) 0.0237(17) 0.0265(16) 0.0007(13) 0.0024(12) 0.0040(13)
O3 0.0222(16) 0.0246(18) 0.0229(15) 0.0013(13) -0.0008(13) -0.0005(13)
N1 0.0155(19) 0.029(2) 0.0270(19) 0.0044(17) 0.0061(16) 0.0000(17)
N2 0.023(2) 0.028(2) 0.030(2) 0.0057(18) -0.0002(17) -0.0112(18)
N3 0.0142(18) 0.021(2) 0.0236(18) -0.0009(16) -0.0012(15) -0.0022(16)
N4 0.0225(19) 0.024(2) 0.0267(19) 0.0059(17) 0.0024(16) -0.0056(17)
N5 0.0149(18) 0.016(2) 0.0241(18) -0.0033(14) 0.0006(15) -0.0014(14)
C1 0.014(2) 0.035(3) 0.030(2) 0.003(2) -0.0014(19) -0.008(2)
C2 0.021(2) 0.036(3) 0.027(2) -0.002(2) -0.003(2) -0.014(2)
C3 0.029(3) 0.047(4) 0.051(3) 0.010(3) 0.005(2) -0.015(3)
C4 0.033(3) 0.025(3) 0.028(2) -0.004(2) -0.001(2) -0.014(2)
C5 0.029(2) 0.022(3) 0.022(2) -0.0007(19) 0.0037(19) 0.000(2)
C6 0.026(2) 0.016(2) 0.028(2) 0.004(2) -0.0014(19) -0.004(2)
C7 0.020(2) 0.023(2) 0.026(2) 0.0041(19) -0.0015(19) -0.001(2)
C8 0.025(2) 0.024(3) 0.023(2) 0.0056(19) -0.0039(19) -0.006(2)
C9 0.037(3) 0.025(3) 0.047(3) 0.010(2) 0.004(2) -0.006(2)
C10 0.038(3) 0.035(3) 0.023(2) 0.003(2) 0.007(2) -0.008(2)
C11 0.025(2) 0.031(3) 0.026(2) 0.000(2) 0.005(2) 0.001(2)
C12 0.021(2) 0.032(3) 0.031(2) 0.007(2) 0.005(2) -0.003(2)
C13 0.021(2) 0.021(3) 0.026(2) 0.0002(19) 0.0056(19) 0.000(2)
C14 0.017(2) 0.021(2) 0.020(2) 0.0006(18) 0.0055(18) -0.0006(19)
C15 0.019(2) 0.020(2) 0.028(2) 0.0027(19) 0.0041(19) 0.0062(19)
C16 0.017(2) 0.027(3) 0.018(2) 0.0001(19) 0.0058(18) 0.005(2)
C17 0.017(2) 0.031(3) 0.029(2) 0.000(2) 0.0028(19) 0.003(2)
C18 0.026(3) 0.032(3) 0.039(3) 0.003(2) 0.002(2) 0.008(2)
C19 0.026(3) 0.045(3) 0.043(3) 0.001(3) 0.014(2) 0.010(3)
C20 0.014(2) 0.042(3) 0.039(3) 0.002(2) 0.008(2) 0.001(2)
C21 0.018(2) 0.025(2) 0.022(2) -0.0024(19) 0.0053(18) -0.004(2)
C22 0.016(2) 0.021(2) 0.016(2) -0.0018(17) 0.0040(17) -0.0006(18)
C23 0.018(2) 0.024(3) 0.028(2) 0.0038(19) 0.0064(19) -0.0011(19)
C24 0.026(2) 0.027(3) 0.034(2) -0.004(2) 0.009(2) 0.002(2)
C25 0.034(3) 0.032(3) 0.031(3) 0.009(2) 0.012(2) 0.003(2)
C26 0.025(3) 0.023(3) 0.065(3) -0.004(2) 0.009(2) -0.003(2)
C27 0.014(2) 0.025(2) 0.020(2) 0.0026(19) 0.0048(17) 0.001(2)
C28 0.014(2) 0.032(3) 0.028(2) 0.000(2) 0.0063(18) 0.003(2)
C29 0.021(2) 0.032(3) 0.024(2) 0.001(2) 0.0039(19) 0.008(2)
C30 0.016(2) 0.023(3) 0.021(2) -0.0016(18) 0.0020(18) 0.0034(19)
C31 0.027(2) 0.022(3) 0.021(2) -0.0024(18) 0.0005(19) 0.003(2)
C32 0.031(3) 0.031(3) 0.019(2) -0.0019(19) 0.0030(19) 0.013(2)
C33 0.021(2) 0.047(3) 0.024(2) -0.004(2) 0.006(2) 0.013(2)
C34 0.018(2) 0.044(3) 0.023(2) -0.001(2) 0.0046(19) -0.001(2)
C35 0.018(2) 0.078(5) 0.030(3) 0.004(3) 0.005(2) 0.013(3)
C36 0.028(3) 0.105 0.093(5) 0.039(4) 0.010(3) 0.007(4)
C37 0.048(4) 0.097(6) 0.090(5) -0.013(4) -0.022(4) 0.035(4)
C38 0.036(3) 0.103(6) 0.062(4) -0.028(4) -0.005(3) -0.005(4)
C39 0.032(3) 0.020(2) 0.031(2) 0.005(2) 0.002(2) 0.002(2)
C40 0.042(3) 0.029(3) 0.041(3) 0.012(2) 0.004(2) 0.003(2)
C41 0.041(3) 0.030(3) 0.037(3) 0.001(2) 0.000(2) -0.003(2)
C42 0.037(3) 0.027(3) 0.035(3) 0.002(2) 0.009(2) -0.006(2)
C43 0.024(2) 0.015(2) 0.025(2) -0.0035(19) 0.0074(18) -0.0007(19)
C44 0.025(2) 0.028(3) 0.029(2) -0.004(2) 0.004(2) -0.002(2)
C45 0.030(3) 0.039(3) 0.029(3) -0.003(2) -0.006(2) 0.000(2)
C46 0.046(3) 0.032(3) 0.026(2) -0.005(2) -0.002(2) -0.003(3)
C47 0.044(3) 0.030(3) 0.031(2) -0.006(2) 0.015(2) 0.000(2)
C48 0.025(2) 0.022(3) 0.033(2) -0.001(2) 0.008(2) 0.003(2)

loop_
_atom_type_symbol
_atom_type_description
_atom_type_scat_dispersion_real
_atom_type_scat_dispersion_imag
_atom_type_scat_source
C C 0.0033 0.0016 'International Tables Vol C Tables 4.2.6.8 and 6.1.1.4'
H H 0.0000 0.0000 'International Tables Vol C Tables 4.2.6.8 and 6.1.1.4'
N N 0.0061 0.0033 'International Tables Vol C Tables 4.2.6.8 and 6.1.1.4'
O O 0.0106 0.0060 'International Tables Vol C Tables 4.2.6.8 and 6.1.1.4'
U U -9.6767 9.6646 'International Tables Vol C Tables 4.2.6.8 and 6.1.1.4'

loop_
_geom_angle_atom_site_label_1
_geom_angle_atom_site_label_2
_geom_angle_atom_site_label_3
_geom_angle
O3 U1 N5 176.37(14)
O3 U1 O1 90.56(12)
N5 U1 O1 87.77(13)
O3 U1 O2 88.42(12)
N5 U1 O2 88.99(12)
O1 U1 O2 106.96(10)
O3 U1 N3 82.29(11)
N5 U1 N3 100.43(12)
O1 U1 N3 76.50(10)
O2 U1 N3 170.17(10)
O3 U1 N1 97.27(12)
N5 U1 N1 84.70(12)
O1 U1 N1 170.59(10)
O2 U1 N1 78.59(11)
N3 U1 N1 99.31(10)
C27 O1 U1 133.1(2)
C30 O2 U1 129.0(3)
C12 N1 C28 107.8(3)
C12 N1 C1 106.8(3)
C28 N1 C1 107.0(3)
C12 N1 U1 114.8(2)
C28 N1 U1 102.1(2)
C1 N1 U1 117.5(2)
C3 N2 C4 111.3(4)
C3 N2 C2 111.7(4)
C4 N2 C2 111.5(3)
C6 N3 C13 107.2(3)
C6 N3 C7 106.8(3)
C13 N3 C7 108.1(3)
C6 N3 U1 114.7(2)
C13 N3 U1 104.3(2)
C7 N3 U1 115.4(2)
C9 N4 C10 112.5(4)
C9 N4 C8 110.4(4)
C10 N4 C8 112.0(4)
C43 N5 U1 156.9(3)
N1 C1 C2 117.2(4)
N1 C1 H1A 108.0
C2 C1 H1A 108.0
N1 C1 H1B 108.0
C2 C1 H1B 108.0
H1A C1 H1B 107.2
N2 C2 C1 117.4(4)
N2 C2 H2A 107.9
C1 C2 H2A 107.9
N2 C2 H2B 107.9
C1 C2 H2B 107.9
H2A C2 H2B 107.2
N2 C3 H3C 109.5
N2 C3 H3B 109.5
H3C C3 H3B 109.5
N2 C3 H3A 109.5
H3C C3 H3A 109.5
H3B C3 H3A 109.5
N2 C4 C5 111.3(4)
N2 C4 H4A 109.4
C5 C4 H4A 109.4
N2 C4 H4B 109.4
C5 C4 H4B 109.4
H4A C4 H4B 108.0
C4 C5 C6 108.9(3)
C4 C5 H5B 109.9
C6 C5 H5B 109.9
C4 C5 H5A 109.9
C6 C5 H5A 109.9
H5B C5 H5A 108.3
N3 C6 C5 115.8(3)
N3 C6 H6B 108.3
C5 C6 H6B 108.3
N3 C6 H6A 108.3
C5 C6 H6A 108.3
H6B C6 H6A 107.4
N3 C7 C8 118.6(4)
N3 C7 H7B 107.7
C8 C7 H7B 107.7
N3 C7 H7A 107.7
C8 C7 H7A 107.7
H7B C7 H7A 107.1
N4 C8 C7 117.0(4)
N4 C8 H8B 108.0
C7 C8 H8B 108.0
N4 C8 H8A 108.0
C7 C8 H8A 108.0
H8B C8 H8A 107.3
N4 C9 H9B 109.5
N4 C9 H9A 109.5
H9B C9 H9A 109.5
N4 C9 H9C 109.5
H9B C9 H9C 109.5
H9A C9 H9C 109.5
N4 C10 C11 112.0(3)
N4 C10 H10B 109.2
C11 C10 H10B 109.2
N4 C10 H10A 109.2
C11 C10 H10A 109.2
H10B C10 H10A 107.9
C10 C11 C12 109.3(4)
C10 C11 H11B 109.8
C12 C11 H11B 109.8
C10 C11 H11A 109.8
C12 C11 H11A 109.8
H11B C11 H11A 108.3
N1 C12 C11 116.4(4)
N1 C12 H12B 108.2
C11 C12 H12B 108.2
N1 C12 H12A 108.2
C11 C12 H12A 108.2
H12B C12 H12A 107.3
C14 C13 N3 115.3(3)
C14 C13 H13A 108.5
N3 C13 H13A 108.5
C14 C13 H13B 108.5
N3 C13 H13B 108.5
H13A C13 H13B 107.5
C15 C14 C27 119.1(4)
C15 C14 C13 120.2(4)
C27 C14 C13 120.7(4)
C16 C15 C14 122.7(4)
C16 C15 H15 118.6
C14 C15 H15 118.6
C15 C16 C21 116.7(4)
C15 C16 C17 120.6(4)
C21 C16 C17 122.7(4)
C20 C17 C18 108.0(4)
C20 C17 C16 112.8(4)
C18 C17 C16 110.1(4)
C20 C17 C19 109.4(4)
C18 C17 C19 109.0(4)
C16 C17 C19 107.6(3)
C17 C18 H18C 109.5
C17 C18 H18B 109.5
H18C C18 H18B 109.5
C17 C18 H18A 109.5
H18C C18 H18A 109.5
H18B C18 H18A 109.5
C17 C19 H19A 109.5
C17 C19 H19B 109.5
H19A C19 H19B 109.5
C17 C19 H19C 109.5
H19A C19 H19C 109.5
H19B C19 H19C 109.5
C17 C20 H20A 109.5
C17 C20 H20C 109.5
H20A C20 H20C 109.5
C17 C20 H20B 109.5
H20A C20 H20B 109.5
H20C C20 H20B 109.5
C16 C21 C22 124.8(4)
C16 C21 H21 117.6
C22 C21 H21 117.6
C21 C22 C27 115.9(4)
C21 C22 C23 122.6(4)
C27 C22 C23 121.5(4)
C26 C23 C25 108.2(4)
C26 C23 C22 111.5(4)
C25 C23 C22 108.7(4)
C26 C23 C24 106.3(4)
C25 C23 C24 110.3(4)
C22 C23 C24 111.8(3)
C23 C24 H24A 109.5
C23 C24 H24B 109.5
H24A C24 H24B 109.5
C23 C24 H24C 109.5
H24A C24 H24C 109.5
H24B C24 H24C 109.5
C23 C25 H25B 109.5
C23 C25 H25A 109.5
H25B C25 H25A 109.5
C23 C25 H25C 109.5
H25B C25 H25C 109.5
H25A C25 H25C 109.5
C23 C26 H26C 109.5
C23 C26 H26A 109.5
H26C C26 H26A 109.5
C23 C26 H26B 109.5
H26C C26 H26B 109.5
H26A C26 H26B 109.5
O1 C27 C14 117.0(4)
O1 C27 C22 122.2(4)
C14 C27 C22 120.8(4)
N1 C28 C29 115.7(3)
N1 C28 H28A 108.3
C29 C28 H28A 108.3
N1 C28 H28B 108.3
C29 C28 H28B 108.3
H28A C28 H28B 107.4
C34 C29 C30 119.8(4)
C34 C29 C28 119.6(4)
C30 C29 C28 120.6(4)
O2 C30 C29 116.9(4)
O2 C30 C31 122.7(4)
C29 C30 C31 120.4(4)
C32 C31 C30 116.3(4)
C32 C31 C39 122.1(4)
C30 C31 C39 121.6(4)
C33 C32 C31 124.9(4)
C33 C32 H32 117.6
C31 C32 H32 117.6
C32 C33 C34 117.3(4)
C32 C33 C35 121.3(4)
C34 C33 C35 121.4(4)
C33 C34 C29 120.9(4)
C33 C34 H34 119.5
C29 C34 H34 119.5
C36 C35 C38 112.7(6)
C36 C35 C33 113.6(4)
C38 C35 C33 109.2(4)
C36 C35 C37 104.7(5)
C38 C35 C37 107.1(5)
C33 C35 C37 109.3(5)
C35 C36 H36A 109.5
C35 C36 H36B 109.5
H36A C36 H36B 109.5
C35 C36 H36C 109.5
H36A C36 H36C 109.5
H36B C36 H36C 109.5
C35 C37 H37A 109.5
C35 C37 H37B 109.5
H37A C37 H37B 109.5
C35 C37 H37C 109.5
H37A C37 H37C 109.5
H37B C37 H37C 109.5
C35 C38 H38A 109.5
C35 C38 H38B 109.5
H38A C38 H38B 109.5
C35 C38 H38C 109.5
H38A C38 H38C 109.5
H38B C38 H38C 109.5
C31 C39 C41 108.9(4)
C31 C39 C42 110.7(4)
C41 C39 C42 110.3(4)
C31 C39 C40 112.3(4)
C41 C39 C40 107.2(4)
C42 C39 C40 107.3(4)
C39 C40 H40A 109.5
C39 C40 H40B 109.5
H40A C40 H40B 109.5
C39 C40 H40C 109.5
H40A C40 H40C 109.5
H40B C40 H40C 109.5
C39 C41 H41A 109.5
C39 C41 H41B 109.5
H41A C41 H41B 109.5
C39 C41 H41C 109.5
H41A C41 H41C 109.5
H41B C41 H41C 109.5
C39 C42 H42A 109.5
C39 C42 H42B 109.5
H42A C42 H42B 109.5
C39 C42 H42C 109.5
H42A C42 H42C 109.5
H42B C42 H42C 109.5
C48 C43 C44 118.8(4)
C48 C43 N5 120.4(4)
C44 C43 N5 120.7(4)
C45 C44 C43 120.4(4)
C45 C44 H44 119.8
C43 C44 H44 119.8
C46 C45 C44 120.5(5)
C46 C45 H45 119.7
C44 C45 H45 119.7
C45 C46 C47 119.6(4)
C45 C46 H46 120.2
C47 C46 H46 120.2
C48 C47 C46 120.3(4)
C48 C47 H47 119.8
C46 C47 H47 119.8
C43 C48 C47 120.3(4)
C43 C48 H48 119.9
C47 C48 H48 119.9

loop_
_geom_bond_atom_site_label_1
_geom_bond_atom_site_label_2
_geom_bond_distance
U1 O3 1.787(3)
U1 N5 1.879(3)
U1 O1 2.168(3)
U1 O2 2.191(3)
U1 N3 2.768(3)
U1 N1 2.779(3)
O1 C27 1.359(5)
O2 C30 1.346(5)
N1 C12 1.493(5)
N1 C28 1.498(6)
N1 C1 1.514(5)
N2 C3 1.446(5)
N2 C4 1.453(6)
N2 C2 1.468(6)
N3 C6 1.493(5)
N3 C13 1.498(5)
N3 C7 1.502(5)
N4 C9 1.453(5)
N4 C10 1.459(6)
N4 C8 1.464(5)
N5 C43 1.400(5)
C1 C2 1.517(6)
C1 H1A 0.9900
C1 H1B 0.9900
C2 H2A 0.9900
C2 H2B 0.9900
C3 H3C 0.9800
C3 H3B 0.9800
C3 H3A 0.9800
C4 C5 1.522(6)
C4 H4A 0.9900
C4 H4B 0.9900
C5 C6 1.524(5)
C5 H5B 0.9900
C5 H5A 0.9900
C6 H6B 0.9900
C6 H6A 0.9900
C7 C8 1.520(6)
C7 H7B 0.9900
C7 H7A 0.9900
C8 H8B 0.9900
C8 H8A 0.9900
C9 H9B 0.9800
C9 H9A 0.9800
C9 H9C 0.9800
C10 C11 1.521(6)
C10 H10B 0.9900
C10 H10A 0.9900
C11 C12 1.529(6)
C11 H11B 0.9900
C11 H11A 0.9900
C12 H12B 0.9900
C12 H12A 0.9900
C13 C14 1.489(6)
C13 H13A 0.9900
C13 H13B 0.9900
C14 C15 1.392(6)
C14 C27 1.400(6)
C15 C16 1.381(6)
C15 H15 0.9500
C16 C21 1.384(6)
C16 C17 1.540(6)
C17 C20 1.525(6)
C17 C18 1.534(6)
C17 C19 1.542(6)
C18 H18C 0.9800
C18 H18B 0.9800
C18 H18A 0.9800
C19 H19A 0.9800
C19 H19B 0.9800
C19 H19C 0.9800
C20 H20A 0.9800
C20 H20C 0.9800
C20 H20B 0.9800
C21 C22 1.404(5)
C21 H21 0.9500
C22 C27 1.425(6)
C22 C23 1.532(6)
C23 C26 1.526(6)
C23 C25 1.529(6)
C23 C24 1.536(6)
C24 H24A 0.9800
C24 H24B 0.9800
C24 H24C 0.9800
C25 H25B 0.9800
C25 H25A 0.9800
C25 H25C 0.9800
C26 H26C 0.9800
C26 H26A 0.9800
C26 H26B 0.9800
C28 C29 1.503(6)
C28 H28A 0.9900
C28 H28B 0.9900
C29 C34 1.402(6)
C29 C30 1.403(6)
C30 C31 1.416(6)
C31 C32 1.396(6)
C31 C39 1.524(6)
C32 C33 1.380(6)
C32 H32 0.9500
C33 C34 1.394(6)
C33 C35 1.539(6)
C34 H34 0.9500
C35 C36 1.469(7)
C35 C38 1.479(7)
C35 C37 1.577(9)
C36 H36A 0.9800
C36 H36B 0.9800
C36 H36C 0.9800
C37 H37A 0.9800
C37 H37B 0.9800
C37 H37C 0.9800
C38 H38A 0.9800
C38 H38B 0.9800
C38 H38C 0.9800
C39 C41 1.525(6)
C39 C42 1.539(6)
C39 C40 1.548(6)
C40 H40A 0.9800
C40 H40B 0.9800
C40 H40C 0.9800
C41 H41A 0.9800
C41 H41B 0.9800
C41 H41C 0.9800
C42 H42A 0.9800
C42 H42B 0.9800
C42 H42C 0.9800
C43 C48 1.382(6)
C43 C44 1.394(6)
C44 C45 1.382(6)
C44 H44 0.9500
C45 C46 1.366(6)
C45 H45 0.9500
C46 C47 1.386(7)
C46 H46 0.9500
C47 C48 1.384(6)
C47 H47 0.9500
C48 H48 0.9500
